data_8102247
loop_
_publ_author_name
'Xin-Hua LiuI'
'Lei ZhangI'
'Qin LuI'
'Zhu-Ping Xiao'

_publ_section_title
;
 Crystal structure of acetatohydroxy(2-aminopyridine)manganese(II),
 C7H10MnN2O3
;
_journal_issue 2
_journal_name_full 'Zeitschrift f\"ur Kristallographie - New Crystal Structures'
_journal_page_first 119
_journal_volume 223
_journal_year 2008
_chemical_formula_moiety 'C7 H10 Mn N2 O3'
_chemical_formula_sum 'C7 H10 Mn N2 O3'
_chemical_formula_weight 225.11
_chemical_name_systematic
;
 acetatohydroxy(2-aminopyridine)manganese(II)
;
_space_group_IT_number 14
_symmetry_cell_setting monoclinic
_symmetry_space_group_name_Hall '-P 2ybc'
_symmetry_space_group_name_H-M 'P 1 21/c 1'
_atom_sites_solution_hydrogens geom
_atom_sites_solution_primary direct
_atom_sites_solution_secondary difmap
_audit_creation_method SHELXL-97
_cell_angle_alpha 90.00
_cell_angle_beta 98.467(13)
_cell_angle_gamma 90.00
_cell_formula_units_Z 4
_cell_length_a 8.850(8)
_cell_length_b 5.391(5)
_cell_length_c 19.733(19)
_cell_measurement_reflns_used ---
_cell_measurement_temperature 298(2)
_cell_measurement_theta_max 22.538
_cell_measurement_theta_min 2.358
_cell_volume 931.2(15)
_computing_cell_refinement 'SAINT (Bruker, 1998)'
_computing_data_collection 'SMART (Bruker, 1998)'
_computing_data_reduction SAINT
_computing_molecular_graphics 'SHELXTL (Bruker, 1998)'
_computing_publication_material SHELXTL
_computing_structure_refinement 'SHELXL97 (Sheldrick, 1997)'
_computing_structure_solution 'SHELXS97 (Sheldrick, 1997)'
_diffrn_ambient_temperature 298(2)
_diffrn_measured_fraction_theta_full 0.996
_diffrn_measured_fraction_theta_max 0.996
_diffrn_measurement_device_type 'Bruker SMART CCD'
_diffrn_measurement_method '\f and \w'
_diffrn_radiation_monochromator graphite
_diffrn_radiation_source 'fine-focus sealed tube'
_diffrn_radiation_type MoK\a
_diffrn_radiation_wavelength 0.71073
_diffrn_reflns_av_R_equivalents 0.0216
_diffrn_reflns_av_sigmaI/netI 0.0283
_diffrn_reflns_limit_h_max 10
_diffrn_reflns_limit_h_min -10
_diffrn_reflns_limit_k_max 6
_diffrn_reflns_limit_k_min -6
_diffrn_reflns_limit_l_max 23
_diffrn_reflns_limit_l_min -20
_diffrn_reflns_number 4561
_diffrn_reflns_theta_full 25.02
_diffrn_reflns_theta_max 25.02
_diffrn_reflns_theta_min 2.09
_diffrn_standards_decay_% 0
_diffrn_standards_interval_count 0
_diffrn_standards_interval_time 0
_diffrn_standards_number 0
_exptl_absorpt_coefficient_mu 1.393
_exptl_absorpt_correction_T_max 0.7976
_exptl_absorpt_correction_T_min 0.6487
_exptl_absorpt_correction_type multi-scan
_exptl_absorpt_process_details '(SADABS; Sheldrick, 1996)'
_exptl_crystal_colour ---
_exptl_crystal_density_diffrn 1.606
_exptl_crystal_density_method 'not measured'
_exptl_crystal_description ---
_exptl_crystal_F_000 460
_exptl_crystal_size_max 0.34
_exptl_crystal_size_mid 0.22
_exptl_crystal_size_min 0.17
_refine_diff_density_max 0.797
_refine_diff_density_min -0.461
_refine_diff_density_rms 0.105
_refine_ls_extinction_coef 0.024(4)
_refine_ls_extinction_expression Fc^*^=kFc[1+0.001xFc^2^\l^3^/sin(2\q)]^-1/4^
_refine_ls_extinction_method SHELXL
_refine_ls_goodness_of_fit_ref 1.117
_refine_ls_hydrogen_treatment mixed
_refine_ls_matrix_type full
_refine_ls_number_parameters 124
_refine_ls_number_reflns 1642
_refine_ls_number_restraints 1
_refine_ls_restrained_S_all 1.117
_refine_ls_R_factor_all 0.0530
_refine_ls_R_factor_gt 0.0453
_refine_ls_shift/su_max 0.001
_refine_ls_shift/su_mean 0.000
_refine_ls_structure_factor_coef Fsqd
_refine_ls_weighting_details 'calc w=1/[\s^2^(Fo^2^)+(0.0794P)^2^+1.3069P] where P=(Fo^2^+2Fc^2^)/3'
_refine_ls_weighting_scheme calc
_refine_ls_wR_factor_gt 0.1347
_refine_ls_wR_factor_ref 0.1382
_reflns_number_gt 1393
_reflns_number_total 1642
_reflns_threshold_expression I>2\s(I)
_cod_data_source_file 1267-2204.cff
_cod_data_source_block a
_cod_original_sg_symbol_H-M 'P 21/c'
_cod_database_code 8102247

loop_
_symmetry_equiv_pos_as_xyz
'x, y, z'
'-x, y+1/2, -z+1/2'
'-x, -y, -z'
'x, -y-1/2, z-1/2'

loop_
_atom_site_label
_atom_site_type_symbol
_atom_site_fract_x
_atom_site_fract_y
_atom_site_fract_z
_atom_site_U_iso_or_equiv
_atom_site_adp_type
_atom_site_occupancy
_atom_site_symmetry_multiplicity
_atom_site_calc_flag
_atom_site_refinement_flags
_atom_site_disorder_assembly
_atom_site_disorder_group
Mn Mn 0.48221(6) 0.21869(10) 0.80265(3) 0.0256(3) Uani 1 1 d . . .
O1 O 0.6224(4) -0.0128(7) 0.85865(17) 0.0568(10) Uani 1 1 d . . .
O2 O 0.6404(6) 0.2595(8) 0.9424(2) 0.0733(13) Uani 1 1 d . . .
O3 O 0.4307(4) 0.0310(7) 0.71841(18) 0.0527(9) Uani 1 1 d D . .
H3B H 0.409(13) 0.145(16) 0.685(4) 0.18(4) Uiso 1 1 d D . .
N1 N 0.2771(5) 0.2691(8) 0.8378(2) 0.0511(11) Uani 1 1 d . . .
N2 N 0.3671(6) 0.5706(10) 0.9158(2) 0.0711(15) Uani 1 1 d . . .
H2A H 0.4580 0.5363 0.9082 0.085 Uiso 1 1 calc R . .
H2B H 0.3530 0.6847 0.9447 0.085 Uiso 1 1 calc R . .
C1 C 0.2482(6) 0.4473(10) 0.8829(3) 0.0517(12) Uani 1 1 d . . .
C2 C 0.1003(7) 0.4963(12) 0.8942(3) 0.0626(15) Uani 1 1 d . . .
H2C H 0.0817 0.6234 0.9237 0.075 Uiso 1 1 calc R . .
C3 C -0.0186(7) 0.3573(14) 0.8618(3) 0.0719(17) Uani 1 1 d . . .
H3A H -0.1180 0.3901 0.8692 0.086 Uiso 1 1 calc R . .
C4 C 0.0096(7) 0.1699(15) 0.8185(4) 0.0740(18) Uani 1 1 d . . .
H4 H -0.0695 0.0709 0.7972 0.089 Uiso 1 1 calc R . .
C5 C 0.1581(6) 0.1312(12) 0.8071(3) 0.0622(14) Uani 1 1 d . . .
H5 H 0.1773 0.0055 0.7773 0.075 Uiso 1 1 calc R . .
C6 C 0.6702(6) 0.0571(9) 0.9194(3) 0.0478(12) Uani 1 1 d . . .
C7 C 0.7721(9) -0.1202(13) 0.9641(3) 0.087(2) Uani 1 1 d . . .
H7A H 0.8624 -0.1522 0.9439 0.130 Uiso 1 1 calc R . .
H7B H 0.7185 -0.2729 0.9683 0.130 Uiso 1 1 calc R . .
H7C H 0.8005 -0.0483 1.0087 0.130 Uiso 1 1 calc R . .

loop_
_atom_site_aniso_label
_atom_site_aniso_U_11
_atom_site_aniso_U_22
_atom_site_aniso_U_33
_atom_site_aniso_U_23
_atom_site_aniso_U_13
_atom_site_aniso_U_12
Mn 0.0326(4) 0.0209(4) 0.0240(4) -0.0009(2) 0.0061(2) 0.0015(2)
O1 0.071(2) 0.049(2) 0.048(2) -0.0041(16) -0.0013(17) 0.0027(18)
O2 0.090(3) 0.064(3) 0.063(3) -0.0178(19) 0.003(2) 0.014(2)
O3 0.070(2) 0.042(2) 0.046(2) -0.0008(16) 0.0075(17) 0.0034(17)
N1 0.053(2) 0.052(3) 0.048(2) -0.0025(19) 0.0092(19) -0.0017(19)
N2 0.061(3) 0.081(4) 0.073(3) -0.032(3) 0.017(2) -0.004(3)
C1 0.059(3) 0.052(3) 0.046(3) -0.001(2) 0.013(2) 0.004(2)
C2 0.060(4) 0.066(4) 0.065(3) -0.002(3) 0.019(3) 0.011(3)
C3 0.054(3) 0.079(4) 0.087(4) 0.009(4) 0.023(3) 0.007(3)
C4 0.058(4) 0.079(5) 0.085(4) -0.001(4) 0.007(3) -0.008(3)
C5 0.056(3) 0.060(3) 0.071(4) -0.009(3) 0.008(3) -0.009(3)
C6 0.054(3) 0.042(3) 0.046(3) -0.003(2) 0.005(2) 0.000(2)
C7 0.104(6) 0.069(4) 0.076(4) 0.002(4) -0.024(4) 0.019(4)

loop_
_atom_type_symbol
_atom_type_description
_atom_type_scat_dispersion_real
_atom_type_scat_dispersion_imag
_atom_type_scat_source
C C 0.0033 0.0016 'International Tables Vol C Tables 4.2.6.8 and 6.1.1.4'
H H 0.0000 0.0000 'International Tables Vol C Tables 4.2.6.8 and 6.1.1.4'
N N 0.0061 0.0033 'International Tables Vol C Tables 4.2.6.8 and 6.1.1.4'
O O 0.0106 0.0060 'International Tables Vol C Tables 4.2.6.8 and 6.1.1.4'
Mn Mn 0.3368 0.7283 'International Tables Vol C Tables 4.2.6.8 and 6.1.1.4'

loop_
_geom_angle_atom_site_label_1
_geom_angle_atom_site_label_2
_geom_angle_atom_site_label_3
_geom_angle
_geom_angle_site_symmetry_1
_geom_angle_site_symmetry_3
_geom_angle_publ_flag
O3 Mn O3 108.81(10) 2_656 . ?
O3 Mn O1 115.78(17) 2_656 . ?
O3 Mn O1 101.44(16) . . ?
O3 Mn N1 111.07(17) 2_656 . ?
O3 Mn N1 104.48(18) . . ?
O1 Mn N1 114.04(18) . . ?
C6 O1 Mn 115.8(3) . . ?
Mn O3 Mn 126.2(2) 2_646 . ?
Mn O3 H3B 119(7) 2_646 . ?
Mn O3 H3B 106(8) . . ?
C5 N1 C1 118.1(5) . . ?
C5 N1 Mn 116.3(4) . . ?
C1 N1 Mn 125.1(4) . . ?
C1 N2 H2A 120.0 . . ?
C1 N2 H2B 120.0 . . ?
H2A N2 H2B 120.0 . . ?
N2 C1 N1 117.5(5) . . ?
N2 C1 C2 121.6(5) . . ?
N1 C1 C2 120.9(5) . . ?
C3 C2 C1 120.0(6) . . ?
C3 C2 H2C 120.0 . . ?
C1 C2 H2C 120.0 . . ?
C4 C3 C2 119.7(6) . . ?
C4 C3 H3A 120.1 . . ?
C2 C3 H3A 120.1 . . ?
C3 C4 C5 118.5(6) . . ?
C3 C4 H4 120.7 . . ?
C5 C4 H4 120.7 . . ?
N1 C5 C4 122.6(6) . . ?
N1 C5 H5 118.7 . . ?
C4 C5 H5 118.7 . . ?
O2 C6 O1 123.7(5) . . ?
O2 C6 C7 119.4(5) . . ?
O1 C6 C7 116.9(5) . . ?
C6 C7 H7A 109.5 . . ?
C6 C7 H7B 109.5 . . ?
H7A C7 H7B 109.5 . . ?
C6 C7 H7C 109.5 . . ?
H7A C7 H7C 109.5 . . ?
H7B C7 H7C 109.5 . . ?

loop_
_geom_bond_atom_site_label_1
_geom_bond_atom_site_label_2
_geom_bond_distance
_geom_bond_site_symmetry_2
_geom_bond_publ_flag
Mn O3 1.922(4) 2_656 ?
Mn O3 1.942(4) . ?
Mn O1 1.978(4) . ?
Mn N1 2.055(5) . ?
O1 C6 1.269(6) . ?
O2 C6 1.225(6) . ?
O3 Mn 1.922(4) 2_646 ?
O3 H3B 0.90(2) . ?
N1 C5 1.357(7) . ?
N1 C1 1.359(7) . ?
N2 C1 1.330(7) . ?
N2 H2A 0.8600 . ?
N2 H2B 0.8600 . ?
C1 C2 1.385(8) . ?
C2 C3 1.370(9) . ?
C2 H2C 0.9300 . ?
C3 C4 1.370(10) . ?
C3 H3A 0.9300 . ?
C4 C5 1.381(8) . ?
C4 H4 0.9300 . ?
C5 H5 0.9300 . ?
C6 C7 1.507(8) . ?
C7 H7A 0.9600 . ?
C7 H7B 0.9600 . ?
C7 H7C 0.9600 . ?

loop_
_geom_hbond_atom_site_label_D
_geom_hbond_atom_site_label_H
_geom_hbond_atom_site_label_A
_geom_hbond_distance_DH
_geom_hbond_distance_HA
_geom_hbond_distance_DA
_geom_hbond_angle_DHA
_geom_hbond_site_symmetry_A
O3 H3B O1 0.90(2) 2.04(5) 2.893(5) 158(10) 2_656

loop_
_geom_torsion_atom_site_label_1
_geom_torsion_atom_site_label_2
_geom_torsion_atom_site_label_3
_geom_torsion_atom_site_label_4
_geom_torsion
_geom_torsion_site_symmetry_1
_geom_torsion_site_symmetry_2
_geom_torsion_site_symmetry_3
_geom_torsion_site_symmetry_4
_geom_torsion_publ_flag
O3 Mn O1 C6 65.7(4) 2_656 . . . ?
O3 Mn O1 C6 -176.7(4) . . . . ?
N1 Mn O1 C6 -65.0(4) . . . . ?
O3 Mn O3 Mn 116.7(3) 2_656 . . 2_646 ?
O1 Mn O3 Mn -5.8(3) . . . 2_646 ?
N1 Mn O3 Mn -124.6(2) . . . 2_646 ?
O3 Mn N1 C5 129.7(4) 2_656 . . . ?
O3 Mn N1 C5 12.5(4) . . . . ?
O1 Mn N1 C5 -97.3(4) . . . . ?
O3 Mn N1 C1 -42.3(5) 2_656 . . . ?
O3 Mn N1 C1 -159.5(4) . . . . ?
O1 Mn N1 C1 90.7(4) . . . . ?
C5 N1 C1 N2 175.8(5) . . . . ?
Mn N1 C1 N2 -12.3(7) . . . . ?
C5 N1 C1 C2 -3.7(8) . . . . ?
Mn N1 C1 C2 168.2(4) . . . . ?
N2 C1 C2 C3 -176.8(6) . . . . ?
N1 C1 C2 C3 2.7(9) . . . . ?
C1 C2 C3 C4 0.2(10) . . . . ?
C2 C3 C4 C5 -1.9(11) . . . . ?
C1 N1 C5 C4 1.9(9) . . . . ?
Mn N1 C5 C4 -170.7(5) . . . . ?
C3 C4 C5 N1 0.9(10) . . . . ?
Mn O1 C6 O2 -3.9(7) . . . . ?
Mn O1 C6 C7 177.6(4) . . . . ?
